data_4079562
loop_
_publ_author_name
'Makhloufi, Abdelaziz'
'Frank, Walter'
'Ganter, Christian'

_publ_section_title
;
 Converting Caffeine to Electronically Different N-Heterocyclic Carbenes
 with a Hypoxanthine Backbone
;
_journal_issue 20
_journal_name_full Organometallics
_journal_page_first 7272
_journal_paper_doi 10.1021/om300836w
_journal_volume 31
_journal_year 2012
_chemical_formula_moiety 'C16 H22 Cl N4 O Rh'
_chemical_formula_sum 'C16 H22 Cl N4 O Rh'
_chemical_formula_weight 424.74
_chemical_name_systematic
; 
 ? 
;
_space_group_IT_number 14
_symmetry_cell_setting monoclinic
_symmetry_space_group_name_Hall '-P 2ybc'
_symmetry_space_group_name_H-M 'P 1 21/c 1'
_atom_sites_solution_hydrogens difmap
_atom_sites_solution_primary direct
_atom_sites_solution_secondary difmap
_audit_creation_method SHELXL-97
_cell_angle_alpha 90.00
_cell_angle_beta 99.058(3)
_cell_angle_gamma 90.00
_cell_formula_units_Z 4
_cell_length_a 19.7883(8)
_cell_length_b 12.3320(4)
_cell_length_c 7.1152(13)
_cell_measurement_reflns_used 20431
_cell_measurement_temperature 291(2)
_cell_measurement_theta_max 29.66
_cell_measurement_theta_min 2.08
_cell_volume 1714.7(3)
_computing_cell_refinement
;
<i>CrysAlis PRO</i>, Ver.1.171.33.52 (Oxford Diffraction Ltd., 2009)
;
_computing_data_collection
;
<i>CrysAlis PRO</i>, Ver.1.171.33.52 (Oxford Diffraction Ltd., 2009)
;
_computing_data_reduction
;
<i>CrysAlis PRO</i>, Ver.1.171.33.52 (Oxford Diffraction Ltd., 2009)
;
_computing_molecular_graphics 'SHELXTL (Sheldrick, 1998)'
_computing_publication_material 'SHELXL-97 (Sheldrick, 1997)'
_computing_structure_refinement 'SHELXL-97 (Sheldrick, 1997)'
_computing_structure_solution 'SHELXS-97 (Sheldrick, 1990)'
_diffrn_ambient_temperature 291(2)
_diffrn_detector_area_resol_mean 32.3
_diffrn_measured_fraction_theta_full 0.998
_diffrn_measured_fraction_theta_max 0.998
_diffrn_measurement_device_type 'Xcalibur, Eos'
_diffrn_measurement_method '\w scans'
_diffrn_radiation_monochromator graphite
_diffrn_radiation_source 'fine-focus sealed tube'
_diffrn_radiation_type MoK\a
_diffrn_radiation_wavelength 0.71073
_diffrn_reflns_av_R_equivalents 0.0312
_diffrn_reflns_av_sigmaI/netI 0.0168
_diffrn_reflns_limit_h_max 23
_diffrn_reflns_limit_h_min -23
_diffrn_reflns_limit_k_max 14
_diffrn_reflns_limit_k_min -14
_diffrn_reflns_limit_l_max 8
_diffrn_reflns_limit_l_min -8
_diffrn_reflns_number 13268
_diffrn_reflns_theta_full 25.00
_diffrn_reflns_theta_max 25.00
_diffrn_reflns_theta_min 2.08
_diffrn_standards_decay_% 0
_exptl_absorpt_coefficient_mu 1.161
_exptl_absorpt_correction_T_max 0.456
_exptl_absorpt_correction_T_min 0.326
_exptl_absorpt_correction_type multi-scan
_exptl_absorpt_process_details SHELXTL
_exptl_crystal_colour yellow
_exptl_crystal_density_diffrn 1.645
_exptl_crystal_density_method 'not measured'
_exptl_crystal_description plate
_exptl_crystal_F_000 864
_exptl_crystal_size_max 0.5
_exptl_crystal_size_mid 0.5
_exptl_crystal_size_min 0.15
_refine_diff_density_max 0.379
_refine_diff_density_min -0.266
_refine_diff_density_rms 0.060
_refine_ls_extinction_method none
_refine_ls_goodness_of_fit_ref 1.098
_refine_ls_hydrogen_treatment constr
_refine_ls_matrix_type full
_refine_ls_number_parameters 211
_refine_ls_number_reflns 3017
_refine_ls_number_restraints 0
_refine_ls_restrained_S_all 1.098
_refine_ls_R_factor_all 0.0375
_refine_ls_R_factor_gt 0.0327
_refine_ls_shift/su_max 0.001
_refine_ls_shift/su_mean 0.000
_refine_ls_structure_factor_coef Fsqd
_refine_ls_weighting_details 'calc w=1/[\s^2^(Fo^2^)+(0.0423P)^2^+1.3122P] where P=(Fo^2^+2Fc^2^)/3'
_refine_ls_weighting_scheme calc
_refine_ls_wR_factor_gt 0.0834
_refine_ls_wR_factor_ref 0.0854
_reflns_number_gt 2710
_reflns_number_total 3017
_reflns_threshold_expression >2sigma(I)
_cod_data_source_file om300836w_si_001.cif
_cod_data_source_block no_53a_compound_9
_cod_depositor_comments
;
The following automatic conversions were performed:
'_atom_site_symetry_multiplicity' tag replaced with
'_atom_site_symmetry_multiplicity'.

Automatic conversion script
Id: cif_correct_tags 1440 2010-10-19 06:21:57Z saulius 
;
_cod_original_sg_symbol_H-M 'P 21/c'
_cod_database_code 4079562

loop_
_symmetry_equiv_pos_as_xyz
'x, y, z'
'-x, y+1/2, -z+1/2'
'-x, -y, -z'
'x, -y-1/2, z-1/2'

loop_
_atom_site_label
_atom_site_type_symbol
_atom_site_fract_x
_atom_site_fract_y
_atom_site_fract_z
_atom_site_U_iso_or_equiv
_atom_site_adp_type
_atom_site_occupancy
_atom_site_symmetry_multiplicity
_atom_site_calc_flag
_atom_site_refinement_flags
Rh1 Rh 0.293783(12) 0.503897(19) 0.21749(3) 0.04506(12) Uani 1 1 d .
Cl1 Cl 0.23371(6) 0.45864(13) 0.47155(14) 0.0861(4) Uani 1 1 d .
O1 O 0.07598(11) 0.74667(18) 0.0067(3) 0.0543(6) Uani 1 1 d .
N1 N 0.16769(12) 0.62951(19) 0.0690(3) 0.0396(5) Uani 1 1 d .
N2 N 0.16659(12) 0.4538(2) -0.0456(3) 0.0411(5) Uani 1 1 d .
N3 N 0.00392(12) 0.5563(2) -0.2274(3) 0.0411(5) Uani 1 1 d .
N4 N 0.06008(14) 0.3984(2) -0.2399(4) 0.0499(6) Uani 1 1 d .
C1 C 0.20081(15) 0.5325(3) 0.0611(4) 0.0399(6) Uani 1 1 d .
C2 C 0.09978(14) 0.6576(2) -0.0181(4) 0.0406(6) Uani 1 1 d .
C3 C 0.06891(14) 0.5695(2) -0.1276(4) 0.0382(6) Uani 1 1 d .
C4 C 0.10061(15) 0.4726(2) -0.1386(4) 0.0410(6) Uani 1 1 d .
C5 C 0.00153(17) 0.4536(3) -0.2909(4) 0.0478(7) Uani 1 1 d .
H5A H -0.0371 0.4235 -0.3636 0.057 Uiso 1 1 calc R
C6 C 0.20258(17) 0.7149(3) 0.1931(5) 0.0554(8) Uani 1 1 d .
H6A H 0.2504 0.6978 0.2243 0.083 Uiso 1 1 calc R
H6B H 0.1828 0.7192 0.3078 0.083 Uiso 1 1 calc R
H6C H 0.1973 0.7833 0.1281 0.083 Uiso 1 1 calc R
C7 C 0.19530(18) 0.3449(3) -0.0589(5) 0.0570(8) Uani 1 1 d .
H7A H 0.2371 0.3388 0.0294 0.085 Uiso 1 1 calc R
H7B H 0.2044 0.3330 -0.1859 0.085 Uiso 1 1 calc R
H7C H 0.1632 0.2918 -0.0289 0.085 Uiso 1 1 calc R
C8 C -0.04965(16) 0.6375(3) -0.2680(5) 0.0519(8) Uani 1 1 d .
H8A H -0.0919 0.6027 -0.3196 0.078 Uiso 1 1 calc R
H8B H -0.0374 0.6887 -0.3585 0.078 Uiso 1 1 calc R
H8C H -0.0550 0.6746 -0.1526 0.078 Uiso 1 1 calc R
C9 C 0.3828(2) 0.4122(4) 0.3478(7) 0.0806(13) Uani 1 1 d .
H9A H 0.3736 0.3620 0.4475 0.097 Uiso 1 1 calc R
C10 C 0.3933(2) 0.5169(4) 0.4077(6) 0.0700(11) Uani 1 1 d .
H10A H 0.3900 0.5290 0.5421 0.084 Uiso 1 1 calc R
C11 C 0.4406(2) 0.5931(5) 0.3271(7) 0.0922(15) Uani 1 1 d .
H11A H 0.4596 0.6439 0.4254 0.111 Uiso 1 1 calc R
H11B H 0.4782 0.5517 0.2910 0.111 Uiso 1 1 calc R
C12 C 0.4068(2) 0.6552(4) 0.1583(7) 0.0834(13) Uani 1 1 d .
H12A H 0.4404 0.6696 0.0760 0.100 Uiso 1 1 calc R
H12B H 0.3920 0.7246 0.2017 0.100 Uiso 1 1 calc R
C13 C 0.34588(17) 0.6003(3) 0.0423(5) 0.0599(9) Uani 1 1 d .
H13A H 0.3160 0.6500 -0.0401 0.072 Uiso 1 1 calc R
C14 C 0.3437(2) 0.4943(3) -0.0243(6) 0.0649(11) Uani 1 1 d .
H14A H 0.3128 0.4833 -0.1446 0.078 Uiso 1 1 calc R
C15 C 0.4038(3) 0.4170(5) 0.0069(8) 0.0989(16) Uani 1 1 d .
H15A H 0.3978 0.3636 -0.0944 0.119 Uiso 1 1 calc R
H15B H 0.4451 0.4575 -0.0034 0.119 Uiso 1 1 calc R
C16 C 0.4139(3) 0.3594(5) 0.1914(9) 0.122(2) Uani 1 1 d .
H16B H 0.4627 0.3517 0.2341 0.147 Uiso 1 1 calc R
H16A H 0.3949 0.2871 0.1710 0.147 Uiso 1 1 calc R

loop_
_atom_site_aniso_label
_atom_site_aniso_U_11
_atom_site_aniso_U_22
_atom_site_aniso_U_33
_atom_site_aniso_U_23
_atom_site_aniso_U_13
_atom_site_aniso_U_12
Rh1 0.04054(17) 0.05458(18) 0.03790(16) 0.00465(10) -0.00055(11) 0.00240(10)
Cl1 0.0766(7) 0.1342(10) 0.0464(5) 0.0205(6) 0.0064(5) -0.0281(7)
O1 0.0495(13) 0.0493(13) 0.0623(14) -0.0094(10) 0.0032(10) 0.0076(10)
N1 0.0372(12) 0.0441(13) 0.0361(12) -0.0046(10) 0.0019(10) -0.0022(11)
N2 0.0435(13) 0.0405(13) 0.0380(13) -0.0002(10) 0.0024(10) 0.0019(11)
N3 0.0380(13) 0.0450(14) 0.0392(13) 0.0061(11) 0.0024(10) -0.0046(11)
N4 0.0576(16) 0.0432(14) 0.0455(14) 0.0020(11) -0.0027(12) -0.0089(12)
C1 0.0417(16) 0.0473(16) 0.0311(14) 0.0022(12) 0.0066(12) -0.0006(13)
C2 0.0379(15) 0.0486(17) 0.0362(14) 0.0011(12) 0.0086(12) -0.0036(13)
C3 0.0377(15) 0.0441(15) 0.0326(13) 0.0055(11) 0.0050(11) -0.0027(12)
C4 0.0429(16) 0.0417(15) 0.0377(15) 0.0033(12) 0.0046(12) -0.0061(13)
C5 0.0482(17) 0.0515(18) 0.0409(16) 0.0048(14) -0.0015(13) -0.0125(15)
C6 0.0524(19) 0.0558(19) 0.0545(19) -0.0176(16) -0.0023(15) -0.0017(16)
C7 0.060(2) 0.0436(17) 0.064(2) -0.0013(15) 0.0001(16) 0.0062(15)
C8 0.0397(16) 0.0585(19) 0.0553(19) 0.0057(15) 0.0007(14) 0.0029(15)
C9 0.075(3) 0.080(3) 0.077(3) 0.012(2) -0.018(2) 0.024(2)
C10 0.051(2) 0.092(3) 0.059(2) 0.002(2) -0.0176(18) 0.009(2)
C11 0.054(2) 0.113(4) 0.101(4) -0.010(3) -0.013(2) -0.012(3)
C12 0.061(2) 0.088(3) 0.099(3) 0.004(3) 0.008(2) -0.021(2)
C13 0.0452(18) 0.077(3) 0.059(2) 0.0149(18) 0.0108(16) -0.0017(17)
C14 0.051(2) 0.097(3) 0.049(2) -0.0030(18) 0.0136(16) 0.0050(19)
C15 0.081(3) 0.116(4) 0.105(4) -0.023(3) 0.032(3) 0.026(3)
C16 0.116(4) 0.115(4) 0.122(5) -0.026(4) -0.022(4) 0.069(4)

loop_
_atom_type_symbol
_atom_type_description
_atom_type_scat_dispersion_real
_atom_type_scat_dispersion_imag
_atom_type_scat_source
C C 0.0033 0.0016 'International Tables Vol C Tables 4.2.6.8 and 6.1.1.4'
H H 0.0000 0.0000 'International Tables Vol C Tables 4.2.6.8 and 6.1.1.4'
N N 0.0061 0.0033 'International Tables Vol C Tables 4.2.6.8 and 6.1.1.4'
O O 0.0106 0.0060 'International Tables Vol C Tables 4.2.6.8 and 6.1.1.4'
Cl Cl 0.1484 0.1585 'International Tables Vol C Tables 4.2.6.8 and 6.1.1.4'
Rh Rh -1.1178 0.9187 'International Tables Vol C Tables 4.2.6.8 and 6.1.1.4'

loop_
_geom_angle_atom_site_label_1
_geom_angle_atom_site_label_2
_geom_angle_atom_site_label_3
_geom_angle
C1 Rh1 C13 93.64(13)
C1 Rh1 C14 93.61(14)
C13 Rh1 C14 38.38(14)
C1 Rh1 C9 158.37(16)
C13 Rh1 C9 96.14(17)
C14 Rh1 C9 82.37(18)
C1 Rh1 C10 165.31(15)
C13 Rh1 C10 81.37(16)
C14 Rh1 C10 90.98(17)
C9 Rh1 C10 36.27(15)
C1 Rh1 Cl1 86.50(9)
C13 Rh1 Cl1 158.63(12)
C14 Rh1 Cl1 162.99(12)
C9 Rh1 Cl1 91.26(14)
C10 Rh1 Cl1 93.15(13)
C1 N1 C2 128.1(2)
C1 N1 C6 117.8(2)
C2 N1 C6 114.0(2)
C1 N2 C4 120.0(3)
C1 N2 C7 122.0(3)
C4 N2 C7 117.9(3)
C5 N3 C3 105.4(2)
C5 N3 C8 126.6(2)
C3 N3 C8 127.9(3)
C5 N4 C4 102.4(3)
N2 C1 N1 116.8(3)
N2 C1 Rh1 121.1(2)
N1 C1 Rh1 121.9(2)
O1 C2 C3 128.8(3)
O1 C2 N1 120.9(3)
C3 C2 N1 110.3(2)
C4 C3 N3 105.6(2)
C4 C3 C2 122.9(3)
N3 C3 C2 131.4(3)
N4 C4 C3 112.8(3)
N4 C4 N2 125.2(3)
C3 C4 N2 121.9(3)
N3 C5 N4 113.8(3)
N3 C5 H5A 123.1
N4 C5 H5A 123.1
N1 C6 H6A 109.5
N1 C6 H6B 109.5
H6A C6 H6B 109.5
N1 C6 H6C 109.5
H6A C6 H6C 109.5
H6B C6 H6C 109.5
N2 C7 H7A 109.5
N2 C7 H7B 109.5
H7A C7 H7B 109.5
N2 C7 H7C 109.5
H7A C7 H7C 109.5
H7B C7 H7C 109.5
N3 C8 H8A 109.5
N3 C8 H8B 109.5
H8A C8 H8B 109.5
N3 C8 H8C 109.5
H8A C8 H8C 109.5
H8B C8 H8C 109.5
C10 C9 C16 125.5(5)
C10 C9 Rh1 73.4(2)
C16 C9 Rh1 108.0(3)
C10 C9 H9A 114.0
C16 C9 H9A 114.0
Rh1 C9 H9A 114.0
C9 C10 C11 123.1(5)
C9 C10 Rh1 70.3(2)
C11 C10 Rh1 111.1(3)
C9 C10 H10A 114.7
C11 C10 H10A 114.7
Rh1 C10 H10A 114.7
C12 C11 C10 113.7(3)
C12 C11 H11A 108.8
C10 C11 H11A 108.8
C12 C11 H11B 108.8
C10 C11 H11B 108.8
H11A C11 H11B 107.7
C11 C12 C13 115.3(4)
C11 C12 H12A 108.4
C13 C12 H12A 108.4
C11 C12 H12B 108.4
C13 C12 H12B 108.4
H12A C12 H12B 107.5
C14 C13 C12 126.0(4)
C14 C13 Rh1 71.3(2)
C12 C13 Rh1 110.7(3)
C14 C13 H13A 113.6
C12 C13 H13A 113.6
Rh1 C13 H13A 113.6
C13 C14 C15 124.2(4)
C13 C14 Rh1 70.3(2)
C15 C14 Rh1 111.9(3)
C13 C14 H14A 114.2
C15 C14 H14A 114.2
Rh1 C14 H14A 114.2
C16 C15 C14 115.2(4)
C16 C15 H15A 108.5
C14 C15 H15A 108.5
C16 C15 H15B 108.5
C14 C15 H15B 108.5
H15A C15 H15B 107.5
C15 C16 C9 115.9(4)
C15 C16 H16B 108.3
C9 C16 H16B 108.3
C15 C16 H16A 108.3
C9 C16 H16A 108.3
H16B C16 H16A 107.4

loop_
_geom_bond_atom_site_label_1
_geom_bond_atom_site_label_2
_geom_bond_distance
Rh1 C1 2.025(3)
Rh1 C13 2.106(3)
Rh1 C14 2.118(4)
Rh1 C9 2.174(4)
Rh1 C10 2.212(4)
Rh1 Cl1 2.3810(11)
O1 C2 1.219(4)
N1 C1 1.370(4)
N1 C2 1.431(4)
N1 C6 1.474(4)
N2 C1 1.347(4)
N2 C4 1.387(4)
N2 C7 1.467(4)
N3 C5 1.343(4)
N3 C3 1.377(4)
N3 C8 1.453(4)
N4 C5 1.344(4)
N4 C4 1.348(4)
C2 C3 1.417(4)
C3 C4 1.358(4)
C5 H5A 0.9300
C6 H6A 0.9600
C6 H6B 0.9600
C6 H6C 0.9600
C7 H7A 0.9600
C7 H7B 0.9600
C7 H7C 0.9600
C8 H8A 0.9600
C8 H8B 0.9600
C8 H8C 0.9600
C9 C10 1.366(6)
C9 C16 1.502(7)
C9 H9A 0.9800
C10 C11 1.502(7)
C10 H10A 0.9800
C11 C12 1.491(6)
C11 H11A 0.9700
C11 H11B 0.9700
C12 C13 1.510(5)
C12 H12A 0.9700
C12 H12B 0.9700
C13 C14 1.388(5)
C13 H13A 0.9800
C14 C15 1.513(6)
C14 H14A 0.9800
C15 C16 1.478(8)
C15 H15A 0.9700
C15 H15B 0.9700
C16 H16B 0.9700
C16 H16A 0.9700

loop_
_geom_torsion_atom_site_label_1
_geom_torsion_atom_site_label_2
_geom_torsion_atom_site_label_3
_geom_torsion_atom_site_label_4
_geom_torsion
C4 N2 C1 N1 -1.0(4)
C7 N2 C1 N1 -177.3(3)
C4 N2 C1 Rh1 174.5(2)
C7 N2 C1 Rh1 -1.8(4)
C2 N1 C1 N2 2.0(4)
C6 N1 C1 N2 176.8(3)
C2 N1 C1 Rh1 -173.5(2)
C6 N1 C1 Rh1 1.3(4)
C13 Rh1 C1 N2 109.8(2)
C14 Rh1 C1 N2 71.3(3)
C9 Rh1 C1 N2 -7.0(5)
C10 Rh1 C1 N2 179.3(5)
Cl1 Rh1 C1 N2 -91.6(2)
C13 Rh1 C1 N1 -74.9(3)
C14 Rh1 C1 N1 -113.4(2)
C9 Rh1 C1 N1 168.2(4)
C10 Rh1 C1 N1 -5.4(7)
Cl1 Rh1 C1 N1 83.7(2)
C1 N1 C2 O1 177.4(3)
C6 N1 C2 O1 2.5(4)
C1 N1 C2 C3 -2.4(4)
C6 N1 C2 C3 -177.3(3)
C5 N3 C3 C4 -0.2(3)
C8 N3 C3 C4 -176.3(3)
C5 N3 C3 C2 -175.1(3)
C8 N3 C3 C2 8.8(5)
O1 C2 C3 C4 -177.9(3)
N1 C2 C3 C4 2.0(4)
O1 C2 C3 N3 -3.7(5)
N1 C2 C3 N3 176.1(3)
C5 N4 C4 C3 -0.2(3)
C5 N4 C4 N2 176.8(3)
N3 C3 C4 N4 0.3(3)
C2 C3 C4 N4 175.7(3)
N3 C3 C4 N2 -176.8(2)
C2 C3 C4 N2 -1.3(4)
C1 N2 C4 N4 -175.9(3)
C7 N2 C4 N4 0.5(4)
C1 N2 C4 C3 0.7(4)
C7 N2 C4 C3 177.2(3)
C3 N3 C5 N4 0.1(3)
C8 N3 C5 N4 176.3(3)
C4 N4 C5 N3 0.0(3)
C1 Rh1 C9 C10 -177.3(3)
C13 Rh1 C9 C10 66.3(3)
C14 Rh1 C9 C10 102.2(3)
Cl1 Rh1 C9 C10 -93.6(3)
C1 Rh1 C9 C16 60.0(7)
C13 Rh1 C9 C16 -56.4(4)
C14 Rh1 C9 C16 -20.5(4)
C10 Rh1 C9 C16 -122.7(5)
Cl1 Rh1 C9 C16 143.7(4)
C16 C9 C10 C11 -2.4(6)
Rh1 C9 C10 C11 -102.9(4)
C16 C9 C10 Rh1 100.5(4)
C1 Rh1 C10 C9 176.1(5)
C13 Rh1 C10 C9 -112.9(3)
C14 Rh1 C10 C9 -75.7(3)
Cl1 Rh1 C10 C9 87.8(3)
C1 Rh1 C10 C11 -65.1(7)
C13 Rh1 C10 C11 5.9(3)
C14 Rh1 C10 C11 43.2(4)
C9 Rh1 C10 C11 118.9(5)
Cl1 Rh1 C10 C11 -153.3(3)
C9 C10 C11 C12 89.2(5)
Rh1 C10 C11 C12 9.5(5)
C10 C11 C12 C13 -27.4(6)
C11 C12 C13 C14 -49.5(6)
C11 C12 C13 Rh1 31.9(5)
C1 Rh1 C13 C14 -91.2(2)
C9 Rh1 C13 C14 69.5(3)
C10 Rh1 C13 C14 102.7(3)
Cl1 Rh1 C13 C14 179.1(2)
C1 Rh1 C13 C12 146.4(3)
C14 Rh1 C13 C12 -122.4(4)
C9 Rh1 C13 C12 -53.0(3)
C10 Rh1 C13 C12 -19.7(3)
Cl1 Rh1 C13 C12 56.7(4)
C12 C13 C14 C15 -1.3(6)
Rh1 C13 C14 C15 -103.6(4)
C12 C13 C14 Rh1 102.4(4)
C1 Rh1 C14 C13 91.3(2)
C9 Rh1 C14 C13 -110.1(3)
C10 Rh1 C14 C13 -74.7(2)
Cl1 Rh1 C14 C13 -178.8(3)
C1 Rh1 C14 C15 -148.8(3)
C13 Rh1 C14 C15 119.9(4)
C9 Rh1 C14 C15 9.9(3)
C10 Rh1 C14 C15 45.2(3)
Cl1 Rh1 C14 C15 -58.9(6)
C13 C14 C15 C16 83.7(6)
Rh1 C14 C15 C16 3.2(6)
C14 C15 C16 C9 -22.1(8)
C10 C9 C16 C15 -53.3(7)
Rh1 C9 C16 C15 28.8(7)
